data_4003831
loop_
_publ_author_name
'Artem&#x2019;ev, Alexander V.'
'Davydova, Maria P.'
'Hei, Xiuze'
'Rakhmanova, Mariana I.'
'Samsonenko, Denis G.'
'Bagryanskaya, Irina Yu.'
'Brylev, Konstantin A.'
'Fedin, Vladimir P.'
'Chen, Jia-Shiang'
'Cotlet, Mircea'
'Li, Jing'

_publ_section_title
;
 Family of Robust and Strongly Luminescent CuI-Based Hybrid Networks Made
 of Ionic and Dative Bonds
;
_journal_issue 24
_journal_name_full 'Chemistry of Materials'
_journal_page_first 10708
_journal_page_last 10718
_journal_paper_doi 10.1021/acs.chemmater.0c03984
_journal_volume 32
_journal_year 2020
_chemical_formula_sum 'C9 H19 Cu2 I3 N4'
_chemical_formula_weight 691.06
_space_group_crystal_system monoclinic
_space_group_IT_number 14
_space_group_name_Hall '-P 2yn'
_space_group_name_H-M_alt 'P 1 21/n 1'
_atom_sites_solution_hydrogens geom
_atom_sites_solution_primary dual
_atom_sites_solution_secondary difmap
_audit_creation_method SHELXL-2018/3
_cell_angle_alpha 90
_cell_angle_beta 97.240(4)
_cell_angle_gamma 90
_cell_formula_units_Z 4
_cell_length_a 8.8107(3)
_cell_length_b 11.8934(4)
_cell_length_c 15.5661(6)
_cell_measurement_reflns_used 14297
_cell_measurement_temperature 135(2)
_cell_measurement_theta_max 28.94
_cell_measurement_theta_min 3.69
_cell_volume 1618.15(10)
_computing_cell_refinement 'CrysAlisPro 1.171.38.46 (Rigaku OD, 2015)'
_computing_data_collection 'CrysAlisPro 1.171.38.46 (Rigaku OD, 2015)'
_computing_data_reduction 'CrysAlisPro 1.171.38.46 (Rigaku OD, 2015)'
_computing_molecular_graphics 'ShelXle (H\"ubschle, 2011)'
_computing_publication_material 'CIFTAB (Sheldrick, 2015)'
_computing_structure_refinement 'SHELXL-2018 (Sheldrick, 2015)'
_computing_structure_solution 'SHELXT-2018 (Sheldrick, 2015)'
_diffrn_ambient_temperature 135(2)
_diffrn_detector 'CCD plate'
_diffrn_detector_area_resol_mean 10.6
_diffrn_detector_type AtlasS2
_diffrn_measured_fraction_theta_full 0.998
_diffrn_measured_fraction_theta_max 0.922
_diffrn_measurement_device 'four-circle diffractometer'
_diffrn_measurement_device_type 'New Xcalibur, AtlasS2'
_diffrn_measurement_method '\w scans'
_diffrn_radiation_monochromator graphite
_diffrn_radiation_probe x-ray
_diffrn_radiation_source 'fine-focus sealed tube'
_diffrn_radiation_type MoK\a
_diffrn_radiation_wavelength 0.71073
_diffrn_reflns_av_R_equivalents 0.0246
_diffrn_reflns_av_unetI/netI 0.0183
_diffrn_reflns_Laue_measured_fraction_full 0.998
_diffrn_reflns_Laue_measured_fraction_max 0.922
_diffrn_reflns_limit_h_max 11
_diffrn_reflns_limit_h_min -11
_diffrn_reflns_limit_k_max 15
_diffrn_reflns_limit_k_min -15
_diffrn_reflns_limit_l_max 20
_diffrn_reflns_limit_l_min -21
_diffrn_reflns_number 24405
_diffrn_reflns_point_group_measured_fraction_full 0.998
_diffrn_reflns_point_group_measured_fraction_max 0.922
_diffrn_reflns_theta_full 25.500
_diffrn_reflns_theta_max 29.143
_diffrn_reflns_theta_min 3.299
_diffrn_source 'sealed X-ray tube'
_exptl_absorpt_coefficient_mu 8.341
_exptl_absorpt_correction_T_max 1.00000
_exptl_absorpt_correction_T_min 0.41074
_exptl_absorpt_correction_type multi-scan
_exptl_absorpt_process_details
;
CrysAlisPro 1.171.38.46 (Rigaku Oxford Diffraction, 2015)
Empirical absorption correction using spherical harmonics,
implemented in SCALE3 ABSPACK scaling algorithm.
;
_exptl_crystal_colour colorless
_exptl_crystal_density_diffrn 2.837
_exptl_crystal_description stick
_exptl_crystal_F_000 1272
_exptl_crystal_size_max 0.30
_exptl_crystal_size_mid 0.11
_exptl_crystal_size_min 0.10
_refine_diff_density_max 0.633
_refine_diff_density_min -0.558
_refine_diff_density_rms 0.105
_refine_ls_extinction_method none
_refine_ls_goodness_of_fit_ref 1.179
_refine_ls_hydrogen_treatment constr
_refine_ls_matrix_type full
_refine_ls_number_parameters 164
_refine_ls_number_reflns 4019
_refine_ls_number_restraints 0
_refine_ls_restrained_S_all 1.179
_refine_ls_R_factor_all 0.0195
_refine_ls_R_factor_gt 0.0170
_refine_ls_shift/su_max 0.002
_refine_ls_shift/su_mean 0.000
_refine_ls_structure_factor_coef Fsqd
_refine_ls_weighting_details 'w=1/[\s^2^(Fo^2^)+(0.0067P)^2^+1.5980P] where P=(Fo^2^+2Fc^2^)/3'
_refine_ls_weighting_scheme calc
_refine_ls_wR_factor_gt 0.0309
_refine_ls_wR_factor_ref 0.0314
_reflns_Friedel_coverage 0.000
_reflns_number_gt 3789
_reflns_number_total 4019
_reflns_threshold_expression 'I > 2\s(I)'
_cod_data_source_file 4.cif
_cod_data_source_block md113
_cod_depositor_comments 'Adding full bibliography for 4003830--4003832.cif.'
_cod_original_sg_symbol_H-M 'P 21/n'
_cod_database_code 4003831
_shelx_shelxl_version_number 2018/3
_shelx_space_group_comment
;
The symmetry employed for this shelxl refinement is uniquely defined
by the following loop, which should always be used as a source of
symmetry information in preference to the above space-group names.
They are only intended as comments.
;
_shelx_estimated_absorpt_t_min 0.189
_shelx_estimated_absorpt_t_max 0.489

loop_
_space_group_symop_operation_xyz
'x, y, z'
'-x+1/2, y+1/2, -z+1/2'
'-x, -y, -z'
'x-1/2, -y-1/2, z-1/2'

loop_
_atom_site_label
_atom_site_type_symbol
_atom_site_fract_x
_atom_site_fract_y
_atom_site_fract_z
_atom_site_U_iso_or_equiv
_atom_site_adp_type
_atom_site_occupancy
_atom_site_site_symmetry_order
_atom_site_calc_flag
_atom_site_refinement_flags_posn
_atom_site_refinement_flags_adp
_atom_site_refinement_flags_occupancy
_atom_site_disorder_assembly
_atom_site_disorder_group
Cu1 Cu 0.21049(3) 0.60850(3) 0.35860(2) 0.01587(7) Uani 1 1 d . . . . .
Cu2 Cu 0.13168(3) 0.55533(2) 0.52623(2) 0.01433(7) Uani 1 1 d . . . . .
I1 I 0.08682(2) 0.69504(2) 0.21492(2) 0.01605(4) Uani 1 1 d . . . . .
I2 I 0.24706(2) 0.74668(2) 0.49056(2) 0.01778(4) Uani 1 1 d . . . . .
I3 I 0.11741(2) 0.40800(2) 0.39833(2) 0.01175(4) Uani 1 1 d . . . . .
N1 N 0.4481(2) 0.58572(16) 0.32597(13) 0.0108(4) Uani 1 1 d . . . . .
N2 N 0.7109(2) 0.52565(16) 0.37149(12) 0.0108(4) Uani 1 1 d . . . . .
N3 N 0.6604(2) 0.70253(16) 0.29405(13) 0.0118(4) Uani 1 1 d . . . . .
N4 N 0.6108(2) 0.52553(17) 0.21818(12) 0.0115(4) Uani 1 1 d . . . . .
C1 C 0.5516(2) 0.5275(2) 0.39355(15) 0.0120(5) Uani 1 1 d . . . . .
H1A H 0.515604 0.449386 0.399740 0.014 Uiso 1 1 calc R U . . .
H1AB H 0.549701 0.566228 0.449687 0.014 Uiso 1 1 calc R U . . .
C2 C 0.5044(3) 0.70223(19) 0.31710(16) 0.0122(5) Uani 1 1 d . . . . .
H2A H 0.435729 0.742102 0.271808 0.015 Uiso 1 1 calc R U . . .
H2AB H 0.502337 0.742890 0.372442 0.015 Uiso 1 1 calc R U . . .
C3 C 0.4493(3) 0.5274(2) 0.24436(16) 0.0133(5) Uani 1 1 d . . . . .
H3A H 0.379111 0.565568 0.198867 0.016 Uiso 1 1 calc R U . . .
H3AB H 0.412640 0.449346 0.249869 0.016 Uiso 1 1 calc R U . . .
C4 C 0.7618(3) 0.64391(19) 0.36158(15) 0.0117(5) Uani 1 1 d . . . . .
H4A H 0.762137 0.684102 0.417303 0.014 Uiso 1 1 calc R U . . .
H4AB H 0.867525 0.644188 0.346320 0.014 Uiso 1 1 calc R U . . .
C5 C 0.6631(3) 0.6477(2) 0.21261(15) 0.0134(5) Uani 1 1 d . . . . .
H5A H 0.768108 0.649846 0.196341 0.016 Uiso 1 1 calc R U . . .
H5AB H 0.594573 0.687740 0.167335 0.016 Uiso 1 1 calc R U . . .
C6 C 0.7150(3) 0.4672(2) 0.29031(15) 0.0125(5) Uani 1 1 d . . . . .
H6A H 0.681166 0.388444 0.295966 0.015 Uiso 1 1 calc R U . . .
H6AB H 0.821183 0.466019 0.275714 0.015 Uiso 1 1 calc R U . . .
C7 C 0.6102(3) 0.4677(2) 0.13236(16) 0.0183(5) Uani 1 1 d . . . . .
H7A H 0.546096 0.511890 0.087680 0.022 Uiso 1 1 calc R U . . .
H7AB H 0.561792 0.392915 0.135617 0.022 Uiso 1 1 calc R U . . .
C8 C 0.7679(3) 0.4520(2) 0.10364(17) 0.0194(5) Uani 1 1 d . . . . .
H8A H 0.826512 0.396069 0.141549 0.023 Uiso 1 1 calc R U . . .
H8AB H 0.824326 0.524098 0.109306 0.023 Uiso 1 1 calc R U . . .
C9 C 0.7540(3) 0.4119(2) 0.00960(18) 0.0268(6) Uani 1 1 d . . . . .
H9A H 0.854402 0.387064 -0.003883 0.040 Uiso 1 1 calc R U . . .
H9B H 0.717141 0.473817 -0.029031 0.040 Uiso 1 1 calc R U . . .
H9C H 0.681588 0.349101 0.001461 0.040 Uiso 1 1 calc R U . . .

loop_
_atom_site_aniso_label
_atom_site_aniso_U_11
_atom_site_aniso_U_22
_atom_site_aniso_U_33
_atom_site_aniso_U_23
_atom_site_aniso_U_13
_atom_site_aniso_U_12
Cu1 0.01417(15) 0.01736(16) 0.01618(16) 0.00133(13) 0.00231(12) -0.00131(11)
Cu2 0.01431(14) 0.01434(15) 0.01409(15) 0.00005(12) 0.00083(12) 0.00029(11)
I1 0.01131(8) 0.02003(9) 0.01673(9) 0.00505(6) 0.00146(6) 0.00100(6)
I2 0.02506(9) 0.01390(8) 0.01571(9) -0.00295(6) 0.00778(7) -0.00464(6)
I3 0.01224(7) 0.01170(8) 0.01153(8) -0.00125(6) 0.00237(6) -0.00019(5)
N1 0.0098(9) 0.0111(10) 0.0114(10) 0.0027(8) 0.0010(8) 0.0001(7)
N2 0.0097(9) 0.0131(10) 0.0095(10) -0.0016(8) 0.0008(7) -0.0003(7)
N3 0.0108(9) 0.0127(10) 0.0124(10) 0.0007(8) 0.0030(8) 0.0000(7)
N4 0.0099(9) 0.0148(10) 0.0094(10) -0.0009(8) -0.0003(8) 0.0009(7)
C1 0.0098(11) 0.0148(12) 0.0116(12) 0.0044(10) 0.0025(9) -0.0003(9)
C2 0.0117(11) 0.0111(11) 0.0142(12) 0.0015(10) 0.0036(9) 0.0002(9)
C3 0.0097(11) 0.0145(12) 0.0150(12) -0.0010(10) -0.0009(9) 0.0007(9)
C4 0.0123(11) 0.0118(11) 0.0108(12) 0.0018(9) 0.0009(9) -0.0017(9)
C5 0.0138(11) 0.0147(12) 0.0116(12) 0.0030(10) 0.0009(9) 0.0012(9)
C6 0.0116(11) 0.0131(12) 0.0121(12) 0.0017(10) -0.0018(9) 0.0026(9)
C7 0.0192(13) 0.0211(14) 0.0135(13) -0.0044(11) -0.0015(10) 0.0025(10)
C8 0.0231(13) 0.0198(13) 0.0152(13) -0.0007(11) 0.0026(10) 0.0054(10)
C9 0.0395(17) 0.0248(15) 0.0164(14) -0.0014(12) 0.0042(12) 0.0087(12)

loop_
_atom_type_symbol
_atom_type_description
_atom_type_scat_dispersion_real
_atom_type_scat_dispersion_imag
_atom_type_scat_source
C C 0.0033 0.0016 'International Tables Vol C Tables 4.2.6.8 and 6.1.1.4'
H H 0.0000 0.0000 'International Tables Vol C Tables 4.2.6.8 and 6.1.1.4'
N N 0.0061 0.0033 'International Tables Vol C Tables 4.2.6.8 and 6.1.1.4'
Cu Cu 0.3201 1.2651 'International Tables Vol C Tables 4.2.6.8 and 6.1.1.4'
I I -0.4742 1.8119 'International Tables Vol C Tables 4.2.6.8 and 6.1.1.4'

loop_
_geom_angle_atom_site_label_1
_geom_angle_atom_site_label_2
_geom_angle_atom_site_label_3
_geom_angle
_geom_angle_site_symmetry_1
_geom_angle_site_symmetry_3
_geom_angle_publ_flag
I1 Cu1 Cu2 139.221(13) . . ?
I1 Cu1 I2 115.284(13) . . ?
I1 Cu1 I3 117.241(13) . . ?
I2 Cu1 Cu2 56.081(9) . . ?
I2 Cu1 I3 113.397(12) . . ?
I3 Cu1 Cu2 57.542(9) . . ?
N1 Cu1 Cu2 121.62(5) . . ?
N1 Cu1 I1 99.05(5) . . ?
N1 Cu1 I2 103.21(5) . . ?
N1 Cu1 I3 105.88(5) . . ?
Cu2 Cu2 Cu1 97.481(16) 3_566 . ?
I2 Cu2 Cu1 57.336(9) . . ?
I2 Cu2 Cu2 135.293(18) . 3_566 ?
I2 Cu2 I3 108.695(12) . 3_566 ?
I2 Cu2 I3 113.897(12) . . ?
I3 Cu2 Cu1 56.790(9) . . ?
I3 Cu2 Cu1 132.726(13) 3_566 . ?
I3 Cu2 Cu2 59.143(11) 3_566 3_566 ?
I3 Cu2 Cu2 59.477(12) . 3_566 ?
I3 Cu2 I3 118.619(11) . 3_566 ?
N2 Cu2 Cu1 123.72(5) 3_666 . ?
N2 Cu2 Cu2 116.42(5) 3_666 3_566 ?
N2 Cu2 I2 108.20(5) 3_666 . ?
N2 Cu2 I3 102.76(5) 3_666 . ?
N2 Cu2 I3 103.49(5) 3_666 3_566 ?
Cu2 I2 Cu1 66.583(11) . . ?
Cu1 I3 Cu2 65.668(10) . . ?
Cu1 I3 Cu2 104.825(11) . 3_566 ?
Cu2 I3 Cu2 61.382(11) . 3_566 ?
C1 N1 Cu1 114.08(14) . . ?
C1 N1 C2 108.73(18) . . ?
C2 N1 Cu1 103.98(13) . . ?
C3 N1 Cu1 111.62(13) . . ?
C3 N1 C1 109.15(18) . . ?
C3 N1 C2 109.04(18) . . ?
C1 N2 Cu2 111.53(14) . 3_666 ?
C1 N2 C4 108.40(17) . . ?
C4 N2 Cu2 108.52(13) . 3_666 ?
C6 N2 Cu2 109.80(13) . 3_666 ?
C6 N2 C1 109.73(18) . . ?
C6 N2 C4 108.79(18) . . ?
C2 N3 C4 109.20(18) . . ?
C5 N3 C2 109.71(18) . . ?
C5 N3 C4 110.04(18) . . ?
C3 N4 C5 107.34(17) . . ?
C6 N4 C3 107.72(17) . . ?
C6 N4 C5 108.46(17) . . ?
C7 N4 C3 110.13(17) . . ?
C7 N4 C5 110.63(18) . . ?
C7 N4 C6 112.39(18) . . ?
N1 C1 N2 111.03(18) . . ?
N1 C1 H1A 109.4 . . ?
N1 C1 H1AB 109.4 . . ?
N2 C1 H1A 109.4 . . ?
N2 C1 H1AB 109.4 . . ?
H1A C1 H1AB 108.0 . . ?
N1 C2 H2A 109.4 . . ?
N1 C2 H2AB 109.4 . . ?
N3 C2 N1 111.10(18) . . ?
N3 C2 H2A 109.4 . . ?
N3 C2 H2AB 109.4 . . ?
H2A C2 H2AB 108.0 . . ?
N1 C3 N4 110.52(18) . . ?
N1 C3 H3A 109.5 . . ?
N1 C3 H3AB 109.5 . . ?
N4 C3 H3A 109.5 . . ?
N4 C3 H3AB 109.5 . . ?
H3A C3 H3AB 108.1 . . ?
N2 C4 H4A 109.4 . . ?
N2 C4 H4AB 109.4 . . ?
N3 C4 N2 111.01(18) . . ?
N3 C4 H4A 109.4 . . ?
N3 C4 H4AB 109.4 . . ?
H4A C4 H4AB 108.0 . . ?
N3 C5 N4 110.15(18) . . ?
N3 C5 H5A 109.6 . . ?
N3 C5 H5AB 109.6 . . ?
N4 C5 H5A 109.6 . . ?
N4 C5 H5AB 109.6 . . ?
H5A C5 H5AB 108.1 . . ?
N2 C6 N4 110.18(18) . . ?
N2 C6 H6A 109.6 . . ?
N2 C6 H6AB 109.6 . . ?
N4 C6 H6A 109.6 . . ?
N4 C6 H6AB 109.6 . . ?
H6A C6 H6AB 108.1 . . ?
N4 C7 H7A 108.6 . . ?
N4 C7 H7AB 108.6 . . ?
N4 C7 C8 114.6(2) . . ?
H7A C7 H7AB 107.6 . . ?
C8 C7 H7A 108.6 . . ?
C8 C7 H7AB 108.6 . . ?
C7 C8 H8A 109.5 . . ?
C7 C8 H8AB 109.5 . . ?
C7 C8 C9 110.7(2) . . ?
H8A C8 H8AB 108.1 . . ?
C9 C8 H8A 109.5 . . ?
C9 C8 H8AB 109.5 . . ?
C8 C9 H9A 109.5 . . ?
C8 C9 H9B 109.5 . . ?
C8 C9 H9C 109.5 . . ?
H9A C9 H9B 109.5 . . ?
H9A C9 H9C 109.5 . . ?
H9B C9 H9C 109.5 . . ?

loop_
_geom_bond_atom_site_label_1
_geom_bond_atom_site_label_2
_geom_bond_distance
_geom_bond_site_symmetry_2
_geom_bond_publ_flag
Cu1 Cu2 2.8544(5) . ?
Cu1 I1 2.5757(4) . ?
Cu1 I2 2.6186(4) . ?
Cu1 I3 2.6210(3) . ?
Cu1 N1 2.2321(19) . ?
Cu2 Cu2 2.7030(6) 3_566 ?
Cu2 I2 2.5812(3) . ?
Cu2 I3 2.6433(3) . ?
Cu2 I3 2.6525(3) 3_566 ?
Cu2 N2 2.1979(19) 3_666 ?
N1 C1 1.476(3) . ?
N1 C2 1.484(3) . ?
N1 C3 1.449(3) . ?
N2 C1 1.486(3) . ?
N2 C4 1.490(3) . ?
N2 C6 1.447(3) . ?
N3 C2 1.464(3) . ?
N3 C4 1.467(3) . ?
N3 C5 1.428(3) . ?
N4 C3 1.529(3) . ?
N4 C5 1.530(3) . ?
N4 C6 1.525(3) . ?
N4 C7 1.502(3) . ?
C1 H1A 0.9900 . ?
C1 H1AB 0.9900 . ?
C2 H2A 0.9900 . ?
C2 H2AB 0.9900 . ?
C3 H3A 0.9900 . ?
C3 H3AB 0.9900 . ?
C4 H4A 0.9900 . ?
C4 H4AB 0.9900 . ?
C5 H5A 0.9900 . ?
C5 H5AB 0.9900 . ?
C6 H6A 0.9900 . ?
C6 H6AB 0.9900 . ?
C7 H7A 0.9900 . ?
C7 H7AB 0.9900 . ?
C7 C8 1.524(3) . ?
C8 H8A 0.9900 . ?
C8 H8AB 0.9900 . ?
C8 C9 1.530(4) . ?
C9 H9A 0.9800 . ?
C9 H9B 0.9800 . ?
C9 H9C 0.9800 . ?
